data_7223597
loop_
_publ_author_name
'Wang, Xiuli'
'Liu, Danna'
'Lin, Hongyan'
'Liu, Guocheng'
'Wang, Xiang'
'Le, Mao'
'Rong, Xing'

_publ_section_title
;
 pH, solvent and metal ion induced octamolybdate-based metal--organic
 complexes decorated with a pyridyl-carboxylate ligand containing an amide
 group
;
_journal_issue 6
_journal_name_full CrystEngComm
_journal_page_first 888
_journal_paper_doi 10.1039/C5CE02297E
_journal_volume 18
_journal_year 2016
_chemical_formula_sum 'C48 H58 Cu3 Mo8 N12 O50'
_chemical_formula_weight 2561.20
_chemical_name_systematic
; 
 ? 
;
_space_group_IT_number 2
_symmetry_cell_setting triclinic
_symmetry_space_group_name_Hall '-P 1'
_symmetry_space_group_name_H-M 'P -1'
_atom_sites_solution_hydrogens geom
_atom_sites_solution_primary direct
_atom_sites_solution_secondary difmap
_audit_creation_method SHELXL-97
_audit_update_record
;
2015-10-26 deposited with the CCDC.
2015-12-22 downloaded from the CCDC.
;
_cell_angle_alpha 87.7150(10)
_cell_angle_beta 69.1130(10)
_cell_angle_gamma 72.4450(10)
_cell_formula_units_Z 1
_cell_length_a 10.8729(4)
_cell_length_b 13.4826(5)
_cell_length_c 14.3867(5)
_cell_measurement_temperature 296(2)
_cell_measurement_theta_max 25.00
_cell_measurement_theta_min 1.52
_cell_volume 1873.23(12)
_computing_cell_refinement 'SMART (Bruker, 2001)'
_computing_data_collection 'SMART (Bruker, 2001)'
_computing_data_reduction 'SAINT+ (Bruker, 1999)'
_computing_molecular_graphics 'PLATON (Spek, 2003)'
_computing_publication_material 'SHELXTL (1998)'
_computing_structure_refinement 'SHELXL-97 (Sheldrick, 2008)'
_computing_structure_solution 'SHELXS-97 (Sheldrick, 2008)'
_diffrn_ambient_temperature 296(2)
_diffrn_measured_fraction_theta_full 0.998
_diffrn_measured_fraction_theta_max 0.998
_diffrn_measurement_device_type 'CCD area detector'
_diffrn_measurement_method 'phi and omega scans'
_diffrn_radiation_monochromator graphite
_diffrn_radiation_source 'fine-focus sealed tube'
_diffrn_radiation_type MoK\a
_diffrn_radiation_wavelength 0.71073
_diffrn_reflns_av_R_equivalents 0.0161
_diffrn_reflns_av_unetI/netI 0.0269
_diffrn_reflns_limit_h_max 12
_diffrn_reflns_limit_h_min -12
_diffrn_reflns_limit_k_max 15
_diffrn_reflns_limit_k_min -16
_diffrn_reflns_limit_l_max 17
_diffrn_reflns_limit_l_min -15
_diffrn_reflns_number 10844
_diffrn_reflns_theta_full 25.00
_diffrn_reflns_theta_max 25.00
_diffrn_reflns_theta_min 1.52
_exptl_absorpt_coefficient_mu 2.241
_exptl_absorpt_correction_T_max 0.6884
_exptl_absorpt_correction_T_min 0.5340
_exptl_absorpt_correction_type multi-scan
_exptl_absorpt_process_details SADABS
_exptl_crystal_colour BLUE
_exptl_crystal_density_diffrn 2.270
_exptl_crystal_density_method 'not measured'
_exptl_crystal_description BLOCK
_exptl_crystal_F_000 1253
_exptl_crystal_size_max 0.32
_exptl_crystal_size_mid 0.24
_exptl_crystal_size_min 0.18
_refine_diff_density_max 2.075
_refine_diff_density_min -0.712
_refine_diff_density_rms 0.101
_refine_ls_extinction_method none
_refine_ls_goodness_of_fit_ref 1.048
_refine_ls_hydrogen_treatment constr
_refine_ls_matrix_type full
_refine_ls_number_parameters 547
_refine_ls_number_reflns 6569
_refine_ls_number_restraints 0
_refine_ls_restrained_S_all 1.048
_refine_ls_R_factor_all 0.0341
_refine_ls_R_factor_gt 0.0280
_refine_ls_shift/su_max 0.002
_refine_ls_shift/su_mean 0.000
_refine_ls_structure_factor_coef Fsqd
_refine_ls_weighting_details 'calc w=1/[\s^2^(Fo^2^)+(0.0385P)^2^+3.1295P] where P=(Fo^2^+2Fc^2^)/3'
_refine_ls_weighting_scheme calc
_refine_ls_wR_factor_gt 0.0746
_refine_ls_wR_factor_ref 0.0772
_reflns_number_gt 5689
_reflns_number_total 6569
_reflns_threshold_expression >2sigma(I)
_cod_data_source_file c5ce02297e2.cif
_cod_data_source_block 1
_cod_depositor_comments
;
The following automatic conversions were performed:

'_symmetry_cell_setting' value 'Triclinic' changed to 'triclinic'
according to
/usr/data/users/saulius/crontab/automatic-downloads/rss-feeds/RSC/lib/dictionaries/cif_core.dic
dictionary named 'cif_core.dic' version 2.4.2 from 2011-04-26.

Automatic conversion script
Id: cif_fix_values 4268 2015-11-12 08:31:59Z antanas 

 Adding full bibliography for 7223597--7223599.cif.
;
_cod_original_sg_symbol_H-M 'P-1  '
_cod_database_code 7223597

loop_
_symmetry_equiv_pos_as_xyz
'x, y, z'
'-x, -y, -z'

loop_
_atom_site_label
_atom_site_type_symbol
_atom_site_fract_x
_atom_site_fract_y
_atom_site_fract_z
_atom_site_U_iso_or_equiv
_atom_site_adp_type
_atom_site_occupancy
_atom_site_symmetry_multiplicity
_atom_site_calc_flag
_atom_site_refinement_flags
Mo1 Mo 0.03906(3) -1.17724(2) 0.87652(2) 0.02240(9) Uani 1 1 d .
Cu1 Cu 0.00474(4) -0.21424(3) 0.62736(4) 0.02037(11) Uani 1 1 d .
O1 O 0.1874(3) -0.31450(18) 0.61405(19) 0.0204(5) Uani 1 1 d .
N1 N -0.0495(3) -0.3427(2) 0.6333(2) 0.0198(7) Uani 1 1 d .
O1W O 0.4950(3) -0.6723(2) 0.4560(2) 0.0431(8) Uani 1 1 d .
C1 C 0.4438(5) -0.8716(4) 0.8162(5) 0.0509(14) Uani 1 1 d .
H1A H 0.5041 -0.9256 0.8357 0.061 Uiso 1 1 calc R
Mo2 Mo 0.10732(3) -0.96221(2) 0.88822(2) 0.01987(9) Uani 1 1 d .
Cu2 Cu 0.5000 -0.5000 0.5000 0.02078(15) Uani 1 2 d S
O2 O 0.2988(3) -0.48458(19) 0.5689(2) 0.0238(6) Uani 1 1 d .
N2 N 0.5234(3) -0.5508(2) 0.6282(2) 0.0224(7) Uani 1 1 d .
C2 C 0.3596(6) -0.7876(4) 0.8812(5) 0.0562(14) Uani 1 1 d .
H2A H 0.3616 -0.7846 0.9451 0.067 Uiso 1 1 calc R
O2W O 0.4873(4) -1.2413(3) 0.7310(3) 0.0574(10) Uani 1 1 d .
Mo3 Mo -0.23771(3) -0.95702(3) 0.94341(2) 0.02234(9) Uani 1 1 d .
O3 O 0.9003(3) -0.7558(2) 0.5467(2) 0.0281(6) Uani 1 1 d .
N3 N 0.1781(4) -0.6292(3) 0.7287(3) 0.0330(8) Uani 1 1 d .
H3B H 0.1318 -0.5767 0.7720 0.040 Uiso 1 1 calc R
C3 C 0.2710(5) -0.7067(4) 0.8524(4) 0.0471(12) Uani 1 1 d .
H3A H 0.2121 -0.6491 0.8965 0.057 Uiso 1 1 calc R
O3W O 0.5552(4) -1.0716(3) 0.6157(3) 0.0637(11) Uani 1 1 d .
Mo4 Mo 0.16742(4) -1.26213(3) 1.04648(3) 0.02998(10) Uani 1 1 d .
O4 O 0.7328(3) -0.9456(2) 0.6268(2) 0.0326(7) Uani 1 1 d .
N4 N 0.4411(4) -0.8773(3) 0.7247(4) 0.0494(11) Uani 1 1 d .
C4 C 0.2717(4) -0.7130(3) 0.7561(3) 0.0323(10) Uani 1 1 d .
O4W O -0.6522(4) -0.7767(3) 1.1453(3) 0.0707(12) Uani 1 1 d .
O5 O 0.8284(3) -1.11470(19) 0.6369(2) 0.0252(6) Uani 1 1 d .
N5 N 0.7636(3) -0.7639(2) 0.7051(2) 0.0220(7) Uani 1 1 d .
H5B H 0.7586 -0.7961 0.7585 0.026 Uiso 1 1 calc R
C5 C 0.3580(5) -0.7993(4) 0.6930(4) 0.0426(12) Uani 1 1 d .
H5A H 0.3592 -0.8039 0.6283 0.051 Uiso 1 1 calc R
O5W O 0.0340(5) -0.4630(3) 0.8808(4) 0.0870(15) Uani 1 1 d .
O6 O 0.2122(3) -0.6887(2) 0.5734(2) 0.0368(7) Uani 1 1 d .
N6 N 1.0628(3) -1.0893(2) 0.6231(2) 0.0182(6) Uani 1 1 d .
C6 C 0.1538(4) -0.6226(3) 0.6438(3) 0.0286(9) Uani 1 1 d .
O6W O 0.2553(7) -1.5835(4) 1.0629(5) 0.115(2) Uani 1 1 d .
O7 O 0.1063(3) -1.09362(19) 0.98079(18) 0.0205(5) Uani 1 1 d .
C7 C 0.0387(4) -0.5270(3) 0.6419(3) 0.0250(8) Uani 1 1 d .
O8 O -0.2152(3) -0.8323(2) 0.8831(2) 0.0289(6) Uani 1 1 d .
C8 C -0.0899(5) -0.5357(3) 0.6540(4) 0.0386(11) Uani 1 1 d .
H8A H -0.1056 -0.6001 0.6634 0.046 Uiso 1 1 calc R
O9 O -0.3913(3) -0.9102(3) 1.0396(2) 0.0414(8) Uani 1 1 d .
C9 C -0.1947(5) -0.4478(3) 0.6519(4) 0.0413(12) Uani 1 1 d .
H9A H -0.2799 -0.4531 0.6563 0.050 Uiso 1 1 calc R
O10 O -0.0028(3) -1.0277(2) 0.84619(18) 0.0221(6) Uani 1 1 d .
C10 C -0.1717(4) -0.3522(3) 0.6432(3) 0.0279(9) Uani 1 1 d .
H10A H -0.2435 -0.2928 0.6444 0.033 Uiso 1 1 calc R
O11 O -0.0468(3) -1.1619(2) 1.1497(2) 0.0287(6) Uani 1 1 d .
C11 C 0.0559(4) -0.4295(3) 0.6292(3) 0.0180(7) Uani 1 1 d .
O12 O 0.2027(3) -1.2187(2) 0.7914(2) 0.0321(7) Uani 1 1 d .
C12 C 0.1913(4) -0.4077(3) 0.6036(3) 0.0176(7) Uani 1 1 d .
O13 O 0.2658(3) -1.0162(2) 0.8011(2) 0.0329(7) Uani 1 1 d .
C13 C 0.4468(4) -0.4950(3) 0.7152(3) 0.0283(9) Uani 1 1 d .
H13A H 0.3780 -0.4333 0.7169 0.034 Uiso 1 1 calc R
O14 O -0.2752(3) -1.0119(2) 0.8572(2) 0.0380(7) Uani 1 1 d .
C14 C 0.4667(4) -0.5262(3) 0.8027(3) 0.0344(10) Uani 1 1 d .
H14A H 0.4103 -0.4868 0.8626 0.041 Uiso 1 1 calc R
O15 O -0.1568(3) -1.0819(2) 1.00503(18) 0.0213(5) Uani 1 1 d .
C15 C 0.5709(4) -0.6163(3) 0.8006(3) 0.0307(9) Uani 1 1 d .
H15A H 0.5856 -0.6384 0.8589 0.037 Uiso 1 1 calc R
O16 O -0.0583(3) -1.2159(2) 0.8234(2) 0.0313(7) Uani 1 1 d .
C16 C 0.6530(4) -0.6731(3) 0.7099(3) 0.0205(8) Uani 1 1 d .
O17 O 0.0526(3) -1.2747(2) 0.9741(2) 0.0287(6) Uani 1 1 d .
C17 C 0.6228(4) -0.6396(3) 0.6261(3) 0.0215(8) Uani 1 1 d .
H17A H 0.6732 -0.6801 0.5660 0.026 Uiso 1 1 calc R
O18 O 0.3242(3) -1.3072(3) 0.9534(3) 0.0477(9) Uani 1 1 d .
C18 C 0.8753(4) -0.8030(3) 0.6227(3) 0.0186(8) Uani 1 1 d .
O19 O 0.1597(4) -1.3602(2) 1.1248(3) 0.0520(9) Uani 1 1 d .
C19 C 0.9811(4) -0.9037(3) 0.6256(3) 0.0183(7) Uani 1 1 d .
C20 C 0.9595(4) -1.0007(3) 0.6304(3) 0.0176(7) Uani 1 1 d .
C21 C 0.8277(4) -1.0190(3) 0.6328(3) 0.0206(8) Uani 1 1 d .
C22 C 1.1886(4) -1.0852(3) 0.6101(3) 0.0216(8) Uani 1 1 d .
H22A H 1.2585 -1.1470 0.6058 0.026 Uiso 1 1 calc R
C23 C 1.2185(4) -0.9924(3) 0.6028(3) 0.0238(8) Uani 1 1 d .
H23A H 1.3075 -0.9913 0.5926 0.029 Uiso 1 1 calc R
C24 C 1.1127(4) -0.9001(3) 0.6109(3) 0.0246(8) Uani 1 1 d .
H24A H 1.1303 -0.8364 0.6066 0.030 Uiso 1 1 calc R

loop_
_atom_site_aniso_label
_atom_site_aniso_U_11
_atom_site_aniso_U_22
_atom_site_aniso_U_33
_atom_site_aniso_U_23
_atom_site_aniso_U_13
_atom_site_aniso_U_12
Mo1 0.02607(19) 0.01914(17) 0.02299(18) -0.00166(13) -0.01221(15) -0.00390(14)
Cu1 0.0169(2) 0.0116(2) 0.0317(3) 0.00097(18) -0.00888(19) -0.00285(17)
O1 0.0202(13) 0.0142(13) 0.0276(14) 0.0007(10) -0.0092(11) -0.0058(10)
N1 0.0174(16) 0.0169(15) 0.0241(17) 0.0021(13) -0.0076(13) -0.0039(13)
O1W 0.0446(19) 0.0321(17) 0.050(2) -0.0003(15) -0.0149(16) -0.0100(15)
C1 0.035(3) 0.038(3) 0.083(4) 0.027(3) -0.029(3) -0.010(2)
Mo2 0.02187(18) 0.02269(17) 0.01517(16) 0.00229(13) -0.00538(13) -0.00874(14)
Cu2 0.0138(3) 0.0209(3) 0.0269(4) 0.0073(3) -0.0099(3) -0.0019(3)
O2 0.0151(13) 0.0178(13) 0.0355(16) 0.0029(11) -0.0090(12) -0.0011(11)
N2 0.0173(16) 0.0205(16) 0.0295(18) 0.0045(14) -0.0112(14) -0.0028(13)
C2 0.064(4) 0.055(3) 0.062(4) 0.022(3) -0.038(3) -0.021(3)
O2W 0.039(2) 0.064(2) 0.058(2) -0.0101(19) -0.0068(18) -0.0119(18)
Mo3 0.01994(18) 0.02361(18) 0.02382(18) 0.00255(14) -0.01105(14) -0.00349(14)
O3 0.0290(16) 0.0231(14) 0.0245(15) 0.0079(12) -0.0069(12) -0.0014(12)
N3 0.034(2) 0.0191(17) 0.042(2) 0.0061(16) -0.0162(17) -0.0006(15)
C3 0.047(3) 0.039(3) 0.057(3) 0.010(2) -0.024(3) -0.009(2)
O3W 0.041(2) 0.055(2) 0.097(3) 0.012(2) -0.024(2) -0.0195(18)
Mo4 0.0375(2) 0.02073(18) 0.0336(2) 0.00101(15) -0.02116(17) -0.00143(15)
O4 0.0233(15) 0.0223(14) 0.0536(19) 0.0020(13) -0.0202(14) -0.0012(12)
N4 0.034(2) 0.046(2) 0.070(3) 0.023(2) -0.025(2) -0.0082(19)
C4 0.028(2) 0.028(2) 0.044(3) 0.0092(19) -0.014(2) -0.0126(18)
O4W 0.046(2) 0.063(3) 0.084(3) -0.019(2) -0.004(2) -0.011(2)
O5 0.0180(14) 0.0167(13) 0.0407(16) -0.0011(12) -0.0113(12) -0.0040(11)
N5 0.0266(18) 0.0160(15) 0.0186(16) 0.0047(13) -0.0090(14) 0.0009(13)
C5 0.034(3) 0.032(2) 0.059(3) 0.014(2) -0.021(2) -0.002(2)
O5W 0.102(4) 0.044(2) 0.107(4) -0.020(2) -0.041(3) -0.004(2)
O6 0.0378(18) 0.0183(14) 0.052(2) -0.0019(14) -0.0173(15) -0.0031(13)
N6 0.0184(16) 0.0134(14) 0.0197(16) -0.0004(12) -0.0071(13) -0.0003(12)
C6 0.024(2) 0.0155(19) 0.047(3) 0.0094(19) -0.0127(19) -0.0085(16)
O6W 0.149(6) 0.071(3) 0.122(5) -0.017(3) -0.067(4) -0.007(3)
O7 0.0202(13) 0.0211(13) 0.0191(13) 0.0018(10) -0.0080(11) -0.0037(10)
C7 0.022(2) 0.0179(19) 0.034(2) 0.0038(16) -0.0090(17) -0.0060(16)
O8 0.0369(16) 0.0245(14) 0.0286(15) 0.0048(12) -0.0205(13) -0.0038(12)
C8 0.032(2) 0.020(2) 0.072(3) 0.008(2) -0.023(2) -0.0139(18)
O9 0.0250(16) 0.0426(18) 0.0439(19) 0.0014(15) -0.0055(14) -0.0007(14)
C9 0.024(2) 0.030(2) 0.077(4) 0.005(2) -0.024(2) -0.0103(19)
O10 0.0269(14) 0.0239(13) 0.0177(13) 0.0024(11) -0.0105(11) -0.0078(11)
C10 0.018(2) 0.026(2) 0.040(2) 0.0040(18) -0.0140(18) -0.0044(16)
O11 0.0377(17) 0.0253(14) 0.0249(14) 0.0069(12) -0.0119(13) -0.0122(12)
C11 0.0153(18) 0.0144(17) 0.0213(19) -0.0001(14) -0.0065(15) -0.0003(14)
O12 0.0287(16) 0.0323(16) 0.0314(16) -0.0043(13) -0.0107(13) -0.0033(13)
C12 0.0177(19) 0.0183(18) 0.0180(18) 0.0045(14) -0.0091(15) -0.0045(15)
O13 0.0295(16) 0.0404(17) 0.0248(15) 0.0001(13) -0.0042(13) -0.0118(13)
C13 0.025(2) 0.0201(19) 0.036(2) 0.0004(17) -0.0136(18) 0.0019(16)
O14 0.0398(18) 0.0374(17) 0.0448(19) 0.0007(14) -0.0276(15) -0.0082(14)
C14 0.033(2) 0.031(2) 0.028(2) -0.0095(18) -0.0084(19) 0.0034(19)
O15 0.0207(13) 0.0234(13) 0.0200(13) 0.0029(11) -0.0070(11) -0.0078(11)
C15 0.033(2) 0.032(2) 0.024(2) -0.0003(17) -0.0126(18) -0.0030(19)
O16 0.0346(17) 0.0296(15) 0.0329(16) -0.0029(13) -0.0161(13) -0.0091(13)
C16 0.0206(19) 0.0169(18) 0.023(2) 0.0029(15) -0.0086(16) -0.0039(15)
O17 0.0393(17) 0.0196(13) 0.0312(15) 0.0037(12) -0.0185(13) -0.0080(12)
C17 0.0208(19) 0.0210(19) 0.0218(19) 0.0002(15) -0.0084(16) -0.0039(15)
O18 0.0385(19) 0.0422(19) 0.054(2) -0.0178(16) -0.0217(17) 0.0074(15)
C18 0.024(2) 0.0112(16) 0.023(2) 0.0001(15) -0.0125(16) -0.0046(15)
O19 0.078(3) 0.0315(17) 0.063(2) 0.0188(16) -0.047(2) -0.0151(17)
C19 0.0218(19) 0.0145(17) 0.0174(18) 0.0017(14) -0.0080(15) -0.0030(14)
C20 0.0177(18) 0.0155(17) 0.0193(18) 0.0003(14) -0.0094(15) -0.0015(14)
C21 0.0188(19) 0.0172(18) 0.0230(19) -0.0042(15) -0.0064(16) -0.0023(15)
C22 0.0194(19) 0.0195(18) 0.024(2) 0.0030(15) -0.0100(16) -0.0004(15)
C23 0.0192(19) 0.024(2) 0.032(2) 0.0067(16) -0.0125(17) -0.0087(16)
C24 0.028(2) 0.0179(18) 0.033(2) 0.0044(16) -0.0158(18) -0.0095(16)

loop_
_atom_type_symbol
_atom_type_description
_atom_type_scat_dispersion_real
_atom_type_scat_dispersion_imag
_atom_type_scat_source
C C 0.0033 0.0016 'International Tables Vol C Tables 4.2.6.8 and 6.1.1.4'
H H 0.0000 0.0000 'International Tables Vol C Tables 4.2.6.8 and 6.1.1.4'
N N 0.0061 0.0033 'International Tables Vol C Tables 4.2.6.8 and 6.1.1.4'
O O 0.0106 0.0060 'International Tables Vol C Tables 4.2.6.8 and 6.1.1.4'
Cu Cu 0.3201 1.2651 'International Tables Vol C Tables 4.2.6.8 and 6.1.1.4'
Mo Mo -1.6832 0.6857 'International Tables Vol C Tables 4.2.6.8 and 6.1.1.4'

loop_
_geom_angle_atom_site_label_1
_geom_angle_atom_site_label_2
_geom_angle_atom_site_label_3
_geom_angle
_geom_angle_site_symmetry_1
_geom_angle_site_symmetry_3
O12 Mo1 O16 104.75(14) . .
O12 Mo1 O17 100.61(13) . .
O16 Mo1 O17 102.60(13) . .
O12 Mo1 O10 96.98(13) . .
O16 Mo1 O10 99.63(12) . .
O17 Mo1 O10 146.95(11) . .
O12 Mo1 O15 161.85(12) . .
O16 Mo1 O15 91.43(11) . .
O17 Mo1 O15 83.45(11) . .
O10 Mo1 O15 71.79(10) . .
O12 Mo1 O7 92.04(11) . .
O16 Mo1 O7 162.66(12) . .
O17 Mo1 O7 78.02(10) . .
O10 Mo1 O7 73.58(9) . .
O15 Mo1 O7 71.34(9) . .
O5 Cu1 N6 83.93(11) 1_465 1_465
O5 Cu1 N1 97.64(11) 1_465 .
N6 Cu1 N1 178.26(13) 1_465 .
O5 Cu1 O1 178.41(12) 1_465 .
N6 Cu1 O1 95.25(11) 1_465 .
N1 Cu1 O1 83.19(11) . .
O5 Cu1 O3 97.42(11) 1_465 2_646
N6 Cu1 O3 92.23(11) 1_465 2_646
N1 Cu1 O3 88.31(11) . 2_646
O1 Cu1 O3 81.24(10) . 2_646
C12 O1 Cu1 112.4(2) . .
C10 N1 C11 119.2(3) . .
C10 N1 Cu1 128.9(3) . .
C11 N1 Cu1 111.9(2) . .
N4 C1 C2 120.6(5) . .
O13 Mo2 O11 105.01(14) . 2_537
O13 Mo2 O10 101.15(13) . .
O11 Mo2 O10 97.36(12) 2_537 .
O13 Mo2 O15 100.63(12) . 2_537
O11 Mo2 O15 97.01(12) 2_537 2_537
O10 Mo2 O15 149.74(11) . 2_537
O13 Mo2 O7 96.97(12) . .
O11 Mo2 O7 158.02(12) 2_537 .
O10 Mo2 O7 78.46(10) . .
O15 Mo2 O7 78.27(10) 2_537 .
O13 Mo2 O7 172.84(12) . 2_537
O11 Mo2 O7 82.13(11) 2_537 2_537
O10 Mo2 O7 78.11(10) . 2_537
O15 Mo2 O7 77.67(9) 2_537 2_537
O7 Mo2 O7 75.88(10) . 2_537
O2 Cu2 O2 180.0 2_646 .
O2 Cu2 N2 86.64(12) 2_646 2_646
O2 Cu2 N2 93.36(12) . 2_646
O2 Cu2 N2 93.36(12) 2_646 .
O2 Cu2 N2 86.64(12) . .
N2 Cu2 N2 180.0 2_646 .
C12 O2 Cu2 134.0(2) . .
C13 N2 C17 118.8(3) . .
C13 N2 Cu2 121.3(3) . .
C17 N2 Cu2 119.8(3) . .
C1 C2 C3 120.0(5) . .
O14 Mo3 O9 104.95(16) . .
O14 Mo3 O8 100.16(14) . .
O9 Mo3 O8 101.42(14) . .
O14 Mo3 O15 101.35(13) . .
O9 Mo3 O15 97.74(13) . .
O8 Mo3 O15 146.28(11) . .
O14 Mo3 O7 159.25(13) . 2_537
O9 Mo3 O7 95.75(13) . 2_537
O8 Mo3 O7 76.62(10) . 2_537
O15 Mo3 O7 74.05(9) . 2_537
O14 Mo3 O10 88.43(12) . .
O9 Mo3 O10 164.39(13) . .
O8 Mo3 O10 83.70(11) . .
O15 Mo3 O10 71.29(9) . .
O7 Mo3 O10 70.89(9) 2_537 .
C18 O3 Cu1 141.0(2) . 2_646
C6 N3 C4 127.6(4) . .
C2 C3 C4 118.6(5) . .
O18 Mo4 O19 104.91(18) . .
O18 Mo4 O17 98.62(14) . .
O19 Mo4 O17 103.39(14) . .
O18 Mo4 O8 97.13(14) . 2_537
O19 Mo4 O8 101.17(14) . 2_537
O17 Mo4 O8 146.17(11) . 2_537
O18 Mo4 O11 164.73(14) . .
O19 Mo4 O11 90.31(15) . .
O17 Mo4 O11 78.55(11) . .
O8 Mo4 O11 78.42(11) 2_537 .
O18 Mo4 O7 94.39(13) . .
O19 Mo4 O7 160.58(15) . .
O17 Mo4 O7 75.33(10) . .
O8 Mo4 O7 73.77(10) 2_537 .
O11 Mo4 O7 70.36(9) . .
C1 N4 C5 121.3(5) . .
C5 C4 C3 119.6(4) . .
C5 C4 N3 122.9(4) . .
C3 C4 N3 117.5(4) . .
C21 O5 Cu1 114.4(2) . 1_645
C18 N5 C16 124.3(3) . .
N4 C5 C4 119.9(5) . .
C22 N6 C20 120.0(3) . .
C22 N6 Cu1 127.5(2) . 1_645
C20 N6 Cu1 112.4(2) . 1_645
O6 C6 N3 125.1(4) . .
O6 C6 C7 120.5(4) . .
N3 C6 C7 114.3(4) . .
Mo2 O7 Mo2 104.12(10) . 2_537
Mo2 O7 Mo3 91.05(9) . 2_537
Mo2 O7 Mo3 98.04(9) 2_537 2_537
Mo2 O7 Mo1 91.21(9) . .
Mo2 O7 Mo1 97.73(9) 2_537 .
Mo3 O7 Mo1 163.01(12) 2_537 .
Mo2 O7 Mo4 163.74(12) . .
Mo2 O7 Mo4 92.12(9) 2_537 .
Mo3 O7 Mo4 87.42(8) 2_537 .
Mo1 O7 Mo4 85.70(8) . .
C11 C7 C8 117.9(4) . .
C11 C7 C6 122.3(3) . .
C8 C7 C6 119.8(3) . .
Mo3 O8 Mo4 117.25(13) . 2_537
C9 C8 C7 119.4(4) . .
C10 C9 C8 119.4(4) . .
Mo2 O10 Mo1 110.01(12) . .
Mo2 O10 Mo3 110.44(11) . .
Mo1 O10 Mo3 103.07(11) . .
N1 C10 C9 121.6(4) . .
Mo2 O11 Mo4 115.38(13) 2_537 .
N1 C11 C7 122.3(3) . .
N1 C11 C12 112.6(3) . .
C7 C11 C12 125.0(3) . .
O1 C12 O2 126.1(3) . .
O1 C12 C11 117.6(3) . .
O2 C12 C11 116.2(3) . .
N2 C13 C14 121.9(4) . .
C13 C14 C15 119.6(4) . .
Mo2 O15 Mo3 109.28(12) 2_537 .
Mo2 O15 Mo1 110.59(11) 2_537 .
Mo3 O15 Mo1 104.50(11) . .
C14 C15 C16 118.7(4) . .
C17 C16 C15 118.4(3) . .
C17 C16 N5 121.7(3) . .
C15 C16 N5 119.9(3) . .
Mo1 O17 Mo4 115.30(14) . .
N2 C17 C16 122.5(3) . .
O3 C18 N5 122.6(3) . .
O3 C18 C19 118.2(3) . .
N5 C18 C19 119.0(3) . .
C24 C19 C20 118.4(3) . .
C24 C19 C18 117.1(3) . .
C20 C19 C18 124.1(3) . .
N6 C20 C19 121.2(3) . .
N6 C20 C21 113.6(3) . .
C19 C20 C21 124.8(3) . .
O4 C21 O5 124.9(3) . .
O4 C21 C20 119.6(3) . .
O5 C21 C20 115.4(3) . .
N6 C22 C23 122.1(3) . .
C22 C23 C24 118.5(3) . .
C19 C24 C23 119.7(3) . .

loop_
_geom_bond_atom_site_label_1
_geom_bond_atom_site_label_2
_geom_bond_distance
_geom_bond_site_symmetry_2
Mo1 O12 1.697(3) .
Mo1 O16 1.708(3) .
Mo1 O17 1.899(3) .
Mo1 O10 1.995(3) .
Mo1 O15 2.310(3) .
Mo1 O7 2.338(2) .
Cu1 O5 1.942(3) 1_465
Cu1 N6 1.961(3) 1_465
Cu1 N1 1.981(3) .
Cu1 O1 1.984(2) .
Cu1 O3 2.342(3) 2_646
O1 C12 1.257(4) .
N1 C10 1.329(5) .
N1 C11 1.355(4) .
C1 N4 1.333(7) .
C1 C2 1.357(8) .
Mo2 O13 1.687(3) .
Mo2 O11 1.747(3) 2_537
Mo2 O10 1.943(3) .
Mo2 O15 1.964(2) 2_537
Mo2 O7 2.174(2) .
Mo2 O7 2.334(2) 2_537
Cu2 O2 2.002(2) 2_646
Cu2 O2 2.002(2) .
Cu2 N2 2.016(3) 2_646
Cu2 N2 2.016(3) .
O2 C12 1.259(4) .
N2 C13 1.335(5) .
N2 C17 1.341(5) .
C2 C3 1.380(7) .
Mo3 O14 1.694(3) .
Mo3 O9 1.699(3) .
Mo3 O8 1.903(3) .
Mo3 O15 1.985(3) .
Mo3 O7 2.336(2) 2_537
Mo3 O10 2.341(3) .
O3 C18 1.229(4) .
O3 Cu1 2.342(3) 2_646
N3 C6 1.333(6) .
N3 C4 1.422(5) .
C3 C4 1.388(7) .
Mo4 O18 1.698(3) .
Mo4 O19 1.705(3) .
Mo4 O17 1.934(3) .
Mo4 O8 1.948(3) 2_537
Mo4 O11 2.291(3) .
Mo4 O7 2.421(2) .
O4 C21 1.222(4) .
N4 C5 1.347(6) .
C4 C5 1.370(7) .
O5 C21 1.287(4) .
O5 Cu1 1.942(3) 1_645
N5 C18 1.340(5) .
N5 C16 1.417(5) .
O6 C6 1.222(5) .
N6 C22 1.330(5) .
N6 C20 1.348(4) .
N6 Cu1 1.961(3) 1_645
C6 C7 1.509(5) .
O7 Mo2 2.334(2) 2_537
O7 Mo3 2.336(2) 2_537
C7 C11 1.379(5) .
C7 C8 1.387(6) .
O8 Mo4 1.948(3) 2_537
C8 C9 1.382(6) .
C9 C10 1.378(6) .
O11 Mo2 1.746(3) 2_537
C11 C12 1.502(5) .
C13 C14 1.380(6) .
C14 C15 1.381(6) .
O15 Mo2 1.964(2) 2_537
C15 C16 1.387(5) .
C16 C17 1.385(5) .
C18 C19 1.503(5) .
C19 C24 1.386(5) .
C19 C20 1.391(5) .
C20 C21 1.515(5) .
C22 C23 1.377(5) .
C23 C24 1.391(5) .
